data_2221944
loop_
_publ_author_name
'Gowda, B. Thimme'
'Foro, Sabine'
'Terao, Hiromitsu'
'Fuess, Hartmut'

_publ_section_title
;
 2-Chloro-<i>N</i>-(2,5-dichlorophenyl)acetamide
;
_journal_coeditor_code BT2962
_journal_issue 6
_journal_name_full 'Acta Crystallographica Section E'
_journal_page_first o1445
_journal_paper_doi 10.1107/S1600536809019898
_journal_volume 65
_journal_year 2009
_chemical_formula_iupac 'C8 H6 Cl3 N O'
_chemical_formula_moiety 'C8 H6 Cl3 N O'
_chemical_formula_sum 'C8 H6 Cl3 N O'
_chemical_formula_weight 238.49
_chemical_name_systematic
;
2-Chloro-<i>N</i>-(2,5-dichlorophenyl)acetamide
;
_space_group_IT_number 2
_symmetry_cell_setting triclinic
_symmetry_space_group_name_Hall '-P 1'
_symmetry_space_group_name_H-M 'P -1'
_atom_sites_solution_hydrogens geom
_atom_sites_solution_primary direct
_atom_sites_solution_secondary difmap
_audit_creation_method SHELXL-97
_cell_angle_alpha 69.68(2)
_cell_angle_beta 67.54(2)
_cell_angle_gamma 66.67(2)
_cell_formula_units_Z 2
_cell_length_a 7.492(2)
_cell_length_b 8.496(2)
_cell_length_c 8.988(2)
_cell_measurement_reflns_used 698
_cell_measurement_temperature 299(2)
_cell_measurement_theta_max 27.91
_cell_measurement_theta_min 3.23
_cell_volume 472.4(2)
_computing_cell_refinement
;
CrysAlis RED (Oxford Diffraction, 2007)
;
_computing_data_collection
;
CrysAlis CCD (Oxford Diffraction, 2004)
;
_computing_data_reduction
;
CrysAlis RED (Oxford Diffraction, 2007)
;
_computing_molecular_graphics 'PLATON (Spek, 2009)'
_computing_publication_material 'SHELXL97 (Sheldrick, 2008)'
_computing_structure_refinement 'SHELXL97 (Sheldrick, 2008)'
_computing_structure_solution 'SHELXS97 (Sheldrick, 2008)'
_diffrn_ambient_temperature 299(2)
_diffrn_measured_fraction_theta_full 0.986
_diffrn_measured_fraction_theta_max 0.986
_diffrn_measurement_device_type
;
Oxford Diffraction Xcalibur diffractometer
with a Sapphire CCD detector
;
_diffrn_measurement_method
;
Rotation method data acquisition using \w and \f
;
_diffrn_radiation_monochromator graphite
_diffrn_radiation_source 'fine-focus sealed tube'
_diffrn_radiation_type MoK\a
_diffrn_radiation_wavelength 0.71073
_diffrn_reflns_av_R_equivalents 0.0175
_diffrn_reflns_av_sigmaI/netI 0.0400
_diffrn_reflns_limit_h_max 9
_diffrn_reflns_limit_h_min -8
_diffrn_reflns_limit_k_max 9
_diffrn_reflns_limit_k_min -10
_diffrn_reflns_limit_l_max 11
_diffrn_reflns_limit_l_min -10
_diffrn_reflns_number 2735
_diffrn_reflns_theta_full 26.37
_diffrn_reflns_theta_max 26.37
_diffrn_reflns_theta_min 3.23
_diffrn_standards_decay_% 0
_exptl_absorpt_coefficient_mu 0.924
_exptl_absorpt_correction_T_max 0.8226
_exptl_absorpt_correction_T_min 0.7204
_exptl_absorpt_correction_type multi-scan
_exptl_absorpt_process_details
;
(CrysAlis RED; Oxford Diffraction, 2007)
;
_exptl_crystal_colour colourless
_exptl_crystal_density_diffrn 1.677
_exptl_crystal_density_method 'not measured'
_exptl_crystal_description prism
_exptl_crystal_F_000 240
_exptl_crystal_size_max 0.38
_exptl_crystal_size_mid 0.28
_exptl_crystal_size_min 0.22
_refine_diff_density_max 0.275
_refine_diff_density_min -0.311
_refine_ls_extinction_coef 0.043(4)
_refine_ls_extinction_expression Fc^*^=kFc[1+0.001xFc^2^\l^3^/sin(2\q)]^-1/4^
_refine_ls_extinction_method 'SHELXL97 (Sheldrick, 2008)'
_refine_ls_goodness_of_fit_ref 1.016
_refine_ls_hydrogen_treatment mixed
_refine_ls_matrix_type full
_refine_ls_number_parameters 122
_refine_ls_number_reflns 1914
_refine_ls_number_restraints 0
_refine_ls_restrained_S_all 1.016
_refine_ls_R_factor_all 0.0660
_refine_ls_R_factor_gt 0.0396
_refine_ls_shift/su_max 0.000
_refine_ls_shift/su_mean 0.000
_refine_ls_structure_factor_coef Fsqd
_refine_ls_weighting_details 'calc w=1/[\s^2^(Fo^2^)+(0.0433P)^2^+0.1195P] where P=(Fo^2^+2Fc^2^)/3'
_refine_ls_weighting_scheme calc
_refine_ls_wR_factor_gt 0.0883
_refine_ls_wR_factor_ref 0.0978
_reflns_number_gt 1359
_reflns_number_total 1914
_reflns_threshold_expression I>2\s(I)
_cod_data_source_file bt2962.cif
_cod_data_source_block I
_cod_database_code 2221944
_cod_database_fobs_code 2221944

loop_
_symmetry_equiv_pos_as_xyz
'x, y, z'
'-x, -y, -z'

loop_
_atom_site_type_symbol
_atom_site_label
_atom_site_fract_x
_atom_site_fract_y
_atom_site_fract_z
_atom_site_U_iso_or_equiv
_atom_site_adp_type
_atom_site_calc_flag
_atom_site_refinement_flags
_atom_site_occupancy
_atom_site_disorder_assembly
_atom_site_disorder_group
Cl Cl1 1.03470(12) 0.29507(9) -0.22746(8) 0.0527(2) Uani d . 1 . .
Cl Cl2 0.72031(12) 0.28513(10) 0.52153(8) 0.0594(3) Uani d . 1 . .
Cl Cl3 0.68240(12) 0.81217(11) -0.40685(9) 0.0608(3) Uani d . 1 . .
O O1 0.4705(3) 0.7757(2) 0.0703(2) 0.0531(6) Uani d . 1 . .
N N1 0.7131(3) 0.5825(3) -0.0831(3) 0.0375(5) Uani d . 1 . .
H H1N 0.772(4) 0.572(3) -0.178(3) 0.045 Uiso d . 1 . .
C C1 0.7880(4) 0.4371(3) 0.0367(3) 0.0322(6) Uani d . 1 . .
C C2 0.9420(4) 0.2924(3) -0.0178(3) 0.0335(6) Uani d . 1 . .
C C3 1.0238(4) 0.1464(3) 0.0928(3) 0.0389(6) Uani d . 1 . .
H H3 1.1261 0.0506 0.0548 0.047 Uiso calc R 1 . .
C C4 0.9541(4) 0.1425(3) 0.2590(3) 0.0395(6) Uani d . 1 . .
H H4 1.0076 0.0443 0.3343 0.047 Uiso calc R 1 . .
C C5 0.8036(4) 0.2866(3) 0.3124(3) 0.0376(6) Uani d . 1 . .
C C6 0.7181(4) 0.4339(3) 0.2045(3) 0.0370(6) Uani d . 1 . .
H H6 0.6158 0.5290 0.2436 0.044 Uiso calc R 1 . .
C C7 0.5703(4) 0.7374(3) -0.0617(3) 0.0343(6) Uani d . 1 . .
C C8 0.5319(4) 0.8743(3) -0.2174(3) 0.0436(7) Uani d . 1 . .
H H8A 0.5540 0.9800 -0.2190 0.052 Uiso calc R 1 . .
H H8B 0.3905 0.9042 -0.2109 0.052 Uiso calc R 1 . .

loop_
_atom_site_aniso_label
_atom_site_aniso_U_11
_atom_site_aniso_U_22
_atom_site_aniso_U_33
_atom_site_aniso_U_12
_atom_site_aniso_U_13
_atom_site_aniso_U_23
Cl1 0.0643(5) 0.0476(4) 0.0356(4) -0.0068(4) -0.0059(3) -0.0184(3)
Cl2 0.0708(5) 0.0553(5) 0.0319(4) 0.0043(4) -0.0182(3) -0.0098(3)
Cl3 0.0635(5) 0.0648(5) 0.0333(4) -0.0041(4) -0.0140(3) -0.0049(3)
O1 0.0577(13) 0.0443(11) 0.0350(10) 0.0045(10) -0.0100(10) -0.0104(9)
N1 0.0410(13) 0.0352(12) 0.0268(11) -0.0026(10) -0.0082(10) -0.0081(9)
C1 0.0309(13) 0.0310(13) 0.0336(13) -0.0067(11) -0.0102(10) -0.0079(10)
C2 0.0337(13) 0.0358(14) 0.0321(13) -0.0114(11) -0.0053(11) -0.0126(11)
C3 0.0341(14) 0.0336(14) 0.0468(16) -0.0013(11) -0.0138(12) -0.0146(12)
C4 0.0402(15) 0.0333(14) 0.0431(15) -0.0042(12) -0.0196(12) -0.0060(11)
C5 0.0394(15) 0.0384(14) 0.0327(13) -0.0063(12) -0.0129(11) -0.0090(11)
C6 0.0356(14) 0.0358(14) 0.0338(13) -0.0018(11) -0.0105(11) -0.0111(11)
C7 0.0334(14) 0.0313(13) 0.0352(14) -0.0073(11) -0.0095(11) -0.0077(11)
C8 0.0405(15) 0.0421(15) 0.0369(15) -0.0039(13) -0.0109(12) -0.0062(12)

loop_
_atom_type_symbol
_atom_type_description
_atom_type_scat_dispersion_real
_atom_type_scat_dispersion_imag
_atom_type_scat_source
C C 0.0033 0.0016 'International Tables Vol C Tables 4.2.6.8 and 6.1.1.4'
H H 0.0000 0.0000 'International Tables Vol C Tables 4.2.6.8 and 6.1.1.4'
Cl Cl 0.1484 0.1585 'International Tables Vol C Tables 4.2.6.8 and 6.1.1.4'
N N 0.0061 0.0033 'International Tables Vol C Tables 4.2.6.8 and 6.1.1.4'
O O 0.0106 0.0060 'International Tables Vol C Tables 4.2.6.8 and 6.1.1.4'

loop_
_geom_angle_atom_site_label_1
_geom_angle_atom_site_label_2
_geom_angle_atom_site_label_3
_geom_angle_site_symmetry_1
_geom_angle_site_symmetry_3
_geom_angle
_geom_angle_publ_flag
C7 N1 C1 . . 128.8(2) ?
C7 N1 H1N . . 117.0(19) ?
C1 N1 H1N . . 114.0(19) ?
C6 C1 C2 . . 119.1(2) ?
C6 C1 N1 . . 122.9(2) ?
C2 C1 N1 . . 117.9(2) ?
C3 C2 C1 . . 120.9(2) ?
C3 C2 Cl1 . . 119.2(2) ?
C1 C2 Cl1 . . 119.91(19) ?
C4 C3 C2 . . 120.1(2) ?
C4 C3 H3 . . 120.0 ?
C2 C3 H3 . . 120.0 ?
C3 C4 C5 . . 119.0(2) ?
C3 C4 H4 . . 120.5 ?
C5 C4 H4 . . 120.5 ?
C4 C5 C6 . . 122.2(2) ?
C4 C5 Cl2 . . 119.14(19) ?
C6 C5 Cl2 . . 118.7(2) ?
C5 C6 C1 . . 118.8(2) ?
C5 C6 H6 . . 120.6 ?
C1 C6 H6 . . 120.6 ?
O1 C7 N1 . . 125.7(2) ?
O1 C7 C8 . . 117.8(2) ?
N1 C7 C8 . . 116.5(2) ?
C7 C8 Cl3 . . 115.98(18) ?
C7 C8 H8A . . 108.3 ?
Cl3 C8 H8A . . 108.3 ?
C7 C8 H8B . . 108.3 ?
Cl3 C8 H8B . . 108.3 ?
H8A C8 H8B . . 107.4 ?

loop_
_geom_bond_atom_site_label_1
_geom_bond_atom_site_label_2
_geom_bond_site_symmetry_2
_geom_bond_distance
_geom_bond_publ_flag
Cl1 C2 . 1.737(2) ?
Cl2 C5 . 1.737(3) ?
Cl3 C8 . 1.771(3) ?
O1 C7 . 1.212(3) ?
N1 C7 . 1.348(3) ?
N1 C1 . 1.410(3) ?
N1 H1N . 0.82(3) ?
C1 C6 . 1.389(3) ?
C1 C2 . 1.395(3) ?
C2 C3 . 1.382(3) ?
C3 C4 . 1.374(4) ?
C3 H3 . 0.9300 ?
C4 C5 . 1.379(4) ?
C4 H4 . 0.9300 ?
C5 C6 . 1.383(3) ?
C6 H6 . 0.9300 ?
C7 C8 . 1.518(3) ?
C8 H8A . 0.9700 ?
C8 H8B . 0.9700 ?

loop_
_geom_hbond_atom_site_label_D
_geom_hbond_atom_site_label_H
_geom_hbond_atom_site_label_A
_geom_hbond_site_symmetry_A
_geom_hbond_distance_DH
_geom_hbond_distance_HA
_geom_hbond_distance_DA
_geom_hbond_angle_DHA
N1 H1N Cl3 . 0.82(3) 2.43(3) 2.922(2) 120(2)
N1 H1N Cl1 . 0.82(3) 2.45(3) 2.933(2) 119(2)

loop_
_geom_torsion_atom_site_label_1
_geom_torsion_atom_site_label_2
_geom_torsion_atom_site_label_3
_geom_torsion_atom_site_label_4
_geom_torsion_site_symmetry_1
_geom_torsion_site_symmetry_2
_geom_torsion_site_symmetry_3
_geom_torsion_site_symmetry_4
_geom_torsion
_geom_torsion_publ_flag
C7 N1 C1 C6 . . . . 0.5(4) ?
C7 N1 C1 C2 . . . . -178.1(3) ?
C6 C1 C2 C3 . . . . 0.6(4) ?
N1 C1 C2 C3 . . . . 179.3(2) ?
C6 C1 C2 Cl1 . . . . -178.90(19) ?
N1 C1 C2 Cl1 . . . . -0.2(3) ?
C1 C2 C3 C4 . . . . -0.2(4) ?
Cl1 C2 C3 C4 . . . . 179.3(2) ?
C2 C3 C4 C5 . . . . -0.6(4) ?
C3 C4 C5 C6 . . . . 1.1(4) ?
C3 C4 C5 Cl2 . . . . -178.1(2) ?
C4 C5 C6 C1 . . . . -0.7(4) ?
Cl2 C5 C6 C1 . . . . 178.5(2) ?
C2 C1 C6 C5 . . . . -0.1(4) ?
N1 C1 C6 C5 . . . . -178.7(2) ?
C1 N1 C7 O1 . . . . -4.4(5) ?
C1 N1 C7 C8 . . . . 175.9(2) ?
O1 C7 C8 Cl3 . . . . 179.7(2) ?
N1 C7 C8 Cl3 . . . . -0.5(3) ?

loop_
_cod_related_entry_id
_cod_related_entry_database
_cod_related_entry_code
1 ChemSpider 193037
